data_1530466
loop_
_publ_author_name
'Mullica, D.F.'
'Sappenfield, E.L.'
'Perkins, H.O.'

_publ_section_title
;
 A structural investigation of praseodymium potassium hexacyanoferrate(II)
 tetrahydrate, Pr K Fe (C N)6 4(H2 O)
;
_journal_name_full 'Journal of Solid State Chemistry'
_journal_page_first 65
_journal_page_last 70
_journal_volume 73
_journal_year 1988
_chemical_formula_sum 'C6 H8 Fe K N6 O4 Pr'
_chemical_name_systematic 'Pr K (Fe (C N)6) (H2 O)4'
_space_group_IT_number 176
_symmetry_space_group_name_Hall '-P 6c'
_symmetry_space_group_name_H-M 'P 63/m'
_cell_angle_alpha 90
_cell_angle_beta 90
_cell_angle_gamma 120
_cell_formula_units_Z 2
_cell_length_a 7.374
_cell_length_b 7.374
_cell_length_c 13.826
_cell_volume 651.079
_citation_journal_id_ASTM JSSCBI
_cod_data_source_file Mullica_JSSCBI_1988_1597.cif
_cod_data_source_block C6H8Fe1K1N6O4Pr1
_cod_original_cell_volume 651.0787
_cod_original_formula_sum 'C6 H8 Fe1 K1 N6 O4 Pr1'
_cod_database_code 1530466

loop_
_symmetry_equiv_pos_as_xyz
x,y,z
x-y,x,z+1/2
-y,x-y,z
-x,-y,z+1/2
-x+y,-x,z
y,-x+y,z+1/2
-x,-y,-z
-x+y,-x,-z-1/2
y,-x+y,-z
x,y,-z-1/2
x-y,x,-z
-y,x-y,-z-1/2

loop_
_atom_site_label
_atom_site_type_symbol
_atom_site_fract_x
_atom_site_fract_y
_atom_site_fract_z
_atom_site_occupancy
_atom_site_U_iso_or_equiv
O1 O-2 0.4256 0.355 0.25 1 0.0
N1 N-3 0.267 0.8809 0.1259 1 0.0
K1 K+1 0.6667 0.3333 0.0877 0.5 0.0
O2 O-2 0.6667 0.3333 0.0745 0.5 0.0
Pr1 Pr+3 0.3333 0.6667 0.25 1 0.0
C1 C+2 0.0727 0.239 0.079 1 0.0
Fe1 Fe+2 0 0 0 1 0.0
